data_7205693
loop_
_publ_author_name
'Lenthall, Joseph T.'
'Foster, Jonathan A.'
'Anderson, Kirsty M.'
'Probert, Michael R.'
'Howard, Judith A. K.'
'Steed, Jonathan W.'

_publ_section_title
;
 Hydrogen bonding interactions with the thiocarbonyl \p-system
;
_journal_issue 9
_journal_name_full CrystEngComm
_journal_page_first 3202
_journal_paper_doi 10.1039/c0ce00680g
_journal_volume 13
_journal_year 2011
_chemical_formula_moiety 'C6 H14 N4 S2'
_chemical_formula_sum 'C6 H14 N4 S2'
_chemical_formula_weight 206.33
_chemical_name_systematic
;
?
;
_space_group_crystal_system tetragonal
_space_group_IT_number 86
_space_group_name_Hall '-P 4bc'
_space_group_name_H-M_alt 'P 42/n'
_symmetry_cell_setting tetragonal
_symmetry_space_group_name_Hall '-P 4bc'
_symmetry_space_group_name_H-M 'P 42/n :2'
_atom_sites_solution_hydrogens geom
_atom_sites_solution_primary direct
_atom_sites_solution_secondary difmap
_audit_creation_date 2010-09-28
_audit_creation_method
;
Olex2 1.1-beta
(compiled 2010.09.10 svn.r1414, GUI svn.r3225)
;
_cell_angle_alpha 90.00
_cell_angle_beta 90.00
_cell_angle_gamma 90.00
_cell_formula_units_Z 4
_cell_length_a 9.5098(5)
_cell_length_b 9.5098(5)
_cell_length_c 10.8333(7)
_cell_measurement_reflns_used 1455
_cell_measurement_temperature 200
_cell_measurement_theta_max 26.83
_cell_measurement_theta_min 2.85
_cell_volume 979.72(10)
_computing_cell_refinement 'SAINT v6.45A (Bruker, 2003)'
_computing_data_collection 'SMART v5.625 (Bruker, 2001)'
_computing_data_reduction 'SAINT v6.45A (Bruker, 2003)'
_computing_molecular_graphics
;
O. V. Dolomanov, L. J. Bourhis, R. J. Gildea, J. A. K. Howard and H. Puschmann,
OLEX2: a complete structure solution, refinement and analysis program.
J. Appl. Cryst. (2009). 42, 339-341.
;
_computing_publication_material
;
O. V. Dolomanov, L. J. Bourhis, R. J. Gildea, J. A. K. Howard and H. Puschmann,
OLEX2: a complete structure solution, refinement and analysis program.
J. Appl. Cryst. (2009). 42, 339-341.
;
_computing_structure_refinement 'SHELXL-97 (Sheldrick, 1997)'
_computing_structure_solution 'A short history of SHELX (Sheldrick, 2007)/Bruker'
_diffrn_ambient_temperature 200
_diffrn_detector 'CCD area detector'
_diffrn_detector_area_resol_mean 5.6
_diffrn_detector_type 'Bruker SMART CCD 6000 area detector'
_diffrn_measured_fraction_theta_full 1.000
_diffrn_measured_fraction_theta_max 1.000
_diffrn_measurement_device 'three-circle diffractometer'
_diffrn_measurement_device_type 'Bruker SMART CCD 6000 area detector'
_diffrn_measurement_method '\w scans'
_diffrn_orient_matrix_UB_11 0.038066
_diffrn_orient_matrix_UB_12 -0.067548
_diffrn_orient_matrix_UB_13 0.062351
_diffrn_orient_matrix_UB_21 -0.062970
_diffrn_orient_matrix_UB_22 0.041643
_diffrn_orient_matrix_UB_23 0.064283
_diffrn_orient_matrix_UB_31 -0.075092
_diffrn_orient_matrix_UB_32 -0.069024
_diffrn_orient_matrix_UB_33 -0.022240
_diffrn_radiation_monochromator graphite
_diffrn_radiation_probe x-ray
_diffrn_radiation_source 'fine-focus sealed tube'
_diffrn_radiation_type MoK\a
_diffrn_radiation_wavelength 0.71073
_diffrn_radiation_xray_symbol K-L~3~
_diffrn_reflns_av_R_equivalents 0.0608
_diffrn_reflns_av_sigmaI/netI 0.0461
_diffrn_reflns_limit_h_max 11
_diffrn_reflns_limit_h_min -11
_diffrn_reflns_limit_k_max 11
_diffrn_reflns_limit_k_min -11
_diffrn_reflns_limit_l_max 13
_diffrn_reflns_limit_l_min -12
_diffrn_reflns_number 6601
_diffrn_reflns_theta_full 26.37
_diffrn_reflns_theta_max 26.37
_diffrn_reflns_theta_min 2.85
_diffrn_source 'sealed X-ray tube'
_diffrn_source_current 35.0
_diffrn_source_power 1.75
_diffrn_source_target Mo
_diffrn_source_voltage 50.0
_exptl_absorpt_coefficient_mu 0.498
_exptl_absorpt_correction_type none
_exptl_crystal_colour colourless
_exptl_crystal_colour_lustre clear
_exptl_crystal_colour_modifier light
_exptl_crystal_colour_primary colourless
_exptl_crystal_density_diffrn 1.399
_exptl_crystal_description block
_exptl_crystal_F_000 440
_exptl_crystal_size_max 0.09
_exptl_crystal_size_mid 0.08
_exptl_crystal_size_min 0.05
_refine_diff_density_max 0.209
_refine_diff_density_min -0.220
_refine_diff_density_rms 0.047
_refine_ls_extinction_method none
_refine_ls_goodness_of_fit_ref 0.921
_refine_ls_hydrogen_treatment constr
_refine_ls_matrix_type full
_refine_ls_number_parameters 56
_refine_ls_number_reflns 1002
_refine_ls_number_restraints 0
_refine_ls_restrained_S_all 0.921
_refine_ls_R_factor_all 0.0514
_refine_ls_R_factor_gt 0.0296
_refine_ls_shift/su_max 0.000
_refine_ls_shift/su_mean 0.000
_refine_ls_structure_factor_coef Fsqd
_refine_ls_weighting_details 'calc w=1/[\s^2^(Fo^2^)+(0.0360P)^2^+0.0000P] where P=(Fo^2^+2Fc^2^)/3'
_refine_ls_weighting_scheme calc
_refine_ls_wR_factor_gt 0.0625
_refine_ls_wR_factor_ref 0.0685
_reflns_number_gt 716
_reflns_number_total 1002
_reflns_threshold_expression >2sigma(I)
_cod_data_source_file c0ce00680g.txt
_cod_data_source_block jws1
_cod_depositor_comments
;
The following automatic conversions were performed:
'_symmetry_cell_setting' value 'Tetragonal' changed to 'tetragonal'
according to '/home/saulius/struct/CIF-dictionaries/cif_core.dic'
dictionary named 'cif_core.dic' version 2.4.1 from 2010-06-29.

Automatic conversion script
Id: cif_fix_enum 1555 2011-01-17 13:19:09Z saulius 
;
_cod_original_sg_symbol_H-M P4(2)/n
_cod_database_code 7205693

loop_
_space_group_symop_id
_space_group_symop_operation_xyz
1 'x, y, z'
2 '-y, x+1/2, z+1/2'
3 '-x+1/2, -y+1/2, z'
4 'y+1/2, -x, z+1/2'
5 '-x, -y, -z'
6 'y, -x-1/2, -z-1/2'
7 'x-1/2, y-1/2, -z'
8 '-y-1/2, x, -z-1/2'

loop_
_atom_site_label
_atom_site_type_symbol
_atom_site_fract_x
_atom_site_fract_y
_atom_site_fract_z
_atom_site_U_iso_or_equiv
_atom_site_adp_type
_atom_site_occupancy
_atom_site_symmetry_multiplicity
_atom_site_calc_flag
_atom_site_refinement_flags
_atom_site_disorder_assembly
_atom_site_disorder_group
S1 S 0.10525(5) 0.47966(5) 0.17890(4) 0.02688(16) Uani 1 1 d . . .
N2 N 0.09555(15) 0.74683(15) 0.25753(13) 0.0213(3) Uani 1 1 d . . .
H2 H 0.0679 0.8344 0.2479 0.026 Uiso 1 1 calc R . .
C2 C 0.05801(18) 0.65297(18) 0.17119(16) 0.0200(4) Uani 1 1 d . . .
N1 N -0.02338(15) 0.69749(15) 0.07867(14) 0.0231(4) Uani 1 1 d . . .
H1 H -0.0431 0.6367 0.0199 0.028 Uiso 1 1 calc R . .
C1 C -0.0820(2) 0.83771(19) 0.06699(18) 0.0284(5) Uani 1 1 d . . .
H1A H -0.1246 0.8484 -0.0148 0.043 Uiso 1 1 calc R . .
H1C H -0.0070 0.9075 0.0773 0.043 Uiso 1 1 calc R . .
H1B H -0.1538 0.8520 0.1306 0.043 Uiso 1 1 calc R . .
C3 C 0.17901(19) 0.71320(19) 0.36599(16) 0.0228(4) Uani 1 1 d . . .
H3A H 0.1940 0.6103 0.3695 0.027 Uiso 1 1 calc R . .
H3B H 0.1262 0.7410 0.4409 0.027 Uiso 1 1 calc R . .

loop_
_atom_site_aniso_label
_atom_site_aniso_U_11
_atom_site_aniso_U_22
_atom_site_aniso_U_33
_atom_site_aniso_U_23
_atom_site_aniso_U_13
_atom_site_aniso_U_12
S1 0.0336(3) 0.0201(3) 0.0270(3) -0.0036(2) -0.0051(2) 0.0053(2)
N2 0.0237(8) 0.0179(8) 0.0223(8) 0.0009(7) -0.0016(7) -0.0011(6)
C2 0.0156(8) 0.0222(9) 0.0221(10) -0.0008(8) 0.0059(8) -0.0022(7)
N1 0.0274(8) 0.0202(8) 0.0218(9) -0.0042(7) -0.0050(7) 0.0036(6)
C1 0.0310(11) 0.0237(10) 0.0305(11) -0.0002(9) -0.0030(9) 0.0068(8)
C3 0.0268(10) 0.0249(10) 0.0166(9) 0.0020(8) 0.0018(8) -0.0043(8)

loop_
_atom_type_symbol
_atom_type_description
_atom_type_scat_dispersion_real
_atom_type_scat_dispersion_imag
_atom_type_scat_source
C C 0.0033 0.0016 'International Tables Vol C Tables 4.2.6.8 and 6.1.1.4'
H H 0.0000 0.0000 'International Tables Vol C Tables 4.2.6.8 and 6.1.1.4'
N N 0.0061 0.0033 'International Tables Vol C Tables 4.2.6.8 and 6.1.1.4'
S S 0.1246 0.1234 'International Tables Vol C Tables 4.2.6.8 and 6.1.1.4'

loop_
_geom_angle_atom_site_label_1
_geom_angle_atom_site_label_2
_geom_angle_atom_site_label_3
_geom_angle
_geom_angle_site_symmetry_1
_geom_angle_site_symmetry_3
_geom_angle_publ_flag
N2 C2 S1 122.50(14) . . ?
N2 C3 C3 112.55(12) . 3_565 ?
C2 N2 C3 124.24(16) . . ?
C2 N1 C1 125.41(15) . . ?
N1 C2 S1 119.63(13) . . ?
N1 C2 N2 117.82(16) . . ?

loop_
_geom_bond_atom_site_label_1
_geom_bond_atom_site_label_2
_geom_bond_distance
_geom_bond_site_symmetry_2
_geom_bond_publ_flag
S1 C2 1.7103(18) . ?
N2 C2 1.341(2) . ?
N2 C3 1.454(2) . ?
C2 N1 1.335(2) . ?
N1 C1 1.451(2) . ?
C3 C3 1.521(3) 3_565 ?
